data_4032165
loop_
_publ_author_name
'Maugeri, Leonardo'
'L\'ebl, Tom\'a\<s'
'Cordes, David B.'
'Slawin, Alexandra M. Z.'
'Philp, Douglas'

_publ_section_title
;
 Cooperative Binding in a Phosphine Oxide-Based Halogen Bonded Dimer
 Drives Supramolecular Oligomerization.
;
_journal_issue 4
_journal_name_full 'The Journal of organic chemistry'
_journal_page_first 1986
_journal_page_last 1995
_journal_paper_doi 10.1021/acs.joc.6b02822
_journal_volume 82
_journal_year 2017
_chemical_formula_moiety 'C35 H31 F4 I N3 O3 P'
_chemical_formula_sum 'C35 H31 F4 I N3 O3 P'
_chemical_formula_weight 775.52
_space_group_crystal_system triclinic
_space_group_IT_number 2
_space_group_name_Hall '-P 1'
_space_group_name_H-M_alt 'P -1'
_symmetry_space_group_name_Hall '-P 1'
_symmetry_space_group_name_H-M 'P -1'
_atom_sites_solution_hydrogens geom
_atom_sites_solution_primary direct
_atom_sites_solution_secondary difmap
_audit_creation_date 2015-06-18
_audit_creation_method 'by CrystalStructure 4.1'
_cell_angle_alpha 78.361(5)
_cell_angle_beta 87.341(7)
_cell_angle_gamma 83.062(6)
_cell_formula_units_Z 2
_cell_length_a 8.4788(12)
_cell_length_b 9.8691(13)
_cell_length_c 20.417(3)
_cell_measurement_reflns_used 5160
_cell_measurement_temperature 93
_cell_measurement_theta_max 27.60
_cell_measurement_theta_min 2.10
_cell_volume 1660.6(4)
_computing_cell_refinement 'CrystalClear-SM Expert 2.1 b32'
_computing_data_collection 'CrystalClear-SM Expert 2.1 b32 (Rigaku, 2014)'
_computing_data_reduction 'CrystalClear-SM Expert 2.1 b32'
_computing_molecular_graphics 'CrystalStructure 4.1'
_computing_publication_material 'CrystalStructure 4.1 (Rigaku, 2014)'
_computing_structure_refinement 'SHELXL2013 (Sheldrick, 2008)'
_computing_structure_solution 'DIRDIF99-PATTY (Gould, et al., 1999)'
_diffrn_ambient_temperature 93
_diffrn_detector_area_resol_mean 5.814
_diffrn_measured_fraction_theta_full 0.993
_diffrn_measured_fraction_theta_max 0.993
_diffrn_measurement_device_type 'Rigaku XtaLAB P200'
_diffrn_measurement_method \w
_diffrn_radiation_type 'Mo K\a'
_diffrn_radiation_wavelength 0.71075
_diffrn_reflns_av_R_equivalents 0.0680
_diffrn_reflns_Laue_measured_fraction_full 0.993
_diffrn_reflns_Laue_measured_fraction_max 0.993
_diffrn_reflns_limit_h_max 10
_diffrn_reflns_limit_h_min -10
_diffrn_reflns_limit_k_max 11
_diffrn_reflns_limit_k_min -11
_diffrn_reflns_limit_l_max 24
_diffrn_reflns_limit_l_min -24
_diffrn_reflns_number 24042
_diffrn_reflns_point_group_measured_fraction_full 0.993
_diffrn_reflns_point_group_measured_fraction_max 0.993
_diffrn_reflns_theta_full 25.242
_diffrn_reflns_theta_max 25.415
_diffrn_reflns_theta_min 2.037
_diffrn_standards_number 0
_exptl_absorpt_coefficient_mu 1.075
_exptl_absorpt_correction_T_max 0.979
_exptl_absorpt_correction_T_min 0.583
_exptl_absorpt_correction_type multi-scan
_exptl_absorpt_process_details 'REQAB (Rigaku, 1998)'
_exptl_crystal_colour colorless
_exptl_crystal_density_diffrn 1.551
_exptl_crystal_density_method 'not measured'
_exptl_crystal_description prism
_exptl_crystal_F_000 780.00
_exptl_crystal_size_max 0.120
_exptl_crystal_size_mid 0.100
_exptl_crystal_size_min 0.020
_refine_diff_density_max 2.38
_refine_diff_density_min -0.50
_refine_ls_extinction_method none
_refine_ls_goodness_of_fit_ref 0.801
_refine_ls_hydrogen_treatment constr
_refine_ls_number_parameters 425
_refine_ls_number_reflns 6082
_refine_ls_number_restraints 0
_refine_ls_R_factor_all 0.0383
_refine_ls_R_factor_gt 0.0357
_refine_ls_shift/su_max 0.001
_refine_ls_structure_factor_coef Fsqd
_refine_ls_weighting_details 'w = 1/[\s^2^(Fo^2^)+(0.0934P)^2^] where P=(Fo^2^+2Fc^2^)/3'
_refine_ls_weighting_scheme calc
_refine_ls_wR_factor_gt 0.1035
_refine_ls_wR_factor_ref 0.1055
_reflns_number_gt 5588
_reflns_number_total 6082
_reflns_threshold_expression F^2^>2.0\s(F^2^)
_cod_data_source_file jo6b02822_si_002.cif
_cod_data_source_block 6
_cod_depositor_comments 'Adding full bibliography for 4032163--4032165.cif.'
_cod_database_code 4032165

loop_
_space_group_symop_id
_space_group_symop_operation_xyz
1 +X,+Y,+Z
2 -X,-Y,-Z

loop_
_atom_site_label
_atom_site_type_symbol
_atom_site_fract_x
_atom_site_fract_y
_atom_site_fract_z
_atom_site_U_iso_or_equiv
_atom_site_adp_type
_atom_site_occupancy
_atom_site_site_symmetry_order
_atom_site_calc_flag
_atom_site_refinement_flags_posn
_atom_site_refinement_flags_adp
I20 I 0.22617(2) 0.13762(2) 0.30300(2) 0.02099(10) Uani 1 1 d . .
P1 P 0.10602(8) 0.80205(7) 0.43555(4) 0.01726(16) Uani 1 1 d . .
F25 F 0.5563(2) 0.04315(18) 0.20758(9) 0.0317(4) Uani 1 1 d . .
F26 F 0.5607(2) -0.17864(17) 0.14894(9) 0.0317(4) Uani 1 1 d . .
F28 F 0.1727(2) 0.0720(2) -0.00276(9) 0.0369(4) Uani 1 1 d . .
F29 F 0.1653(2) 0.29056(18) 0.05744(9) 0.0325(4) Uani 1 1 d . .
O1 O 0.1611(2) 0.94268(19) 0.41231(9) 0.0214(4) Uani 1 1 d . .
O30 O 0.4988(3) -0.2479(2) 0.02429(11) 0.0338(5) Uani 1 1 d . .
O31 O 0.2294(3) -0.2212(2) 0.03338(11) 0.0312(5) Uani 1 1 d . .
N21 N 0.3503(3) 0.2864(2) 0.16646(11) 0.0227(5) Uani 1 1 d . .
N22 N 0.3936(3) 0.4100(3) 0.13083(12) 0.0266(5) Uani 1 1 d . .
N23 N 0.3659(3) 0.5012(3) 0.16966(12) 0.0249(5) Uani 1 1 d . .
C1 C 0.2570(3) 0.5211(3) 0.28291(14) 0.0214(6) Uani 1 1 d . .
C2 C 0.1358(3) 0.4863(3) 0.33023(14) 0.0215(6) Uani 1 1 d . .
H2 H 0.0848 0.4057 0.3303 0.026 Uiso 1 1 calc R U
C3 C 0.0898(3) 0.5692(3) 0.37715(13) 0.0206(6) Uani 1 1 d . .
H3 H 0.0077 0.5449 0.4091 0.025 Uiso 1 1 calc R U
C4 C 0.1646(3) 0.6889(3) 0.37719(13) 0.0187(5) Uani 1 1 d . .
C5 C 0.2859(3) 0.7233(3) 0.32968(14) 0.0222(6) Uani 1 1 d . .
H5 H 0.3375 0.8035 0.3296 0.027 Uiso 1 1 calc R U
C6 C 0.3309(3) 0.6408(3) 0.28272(14) 0.0222(6) Uani 1 1 d . .
H6 H 0.4120 0.6657 0.2504 0.027 Uiso 1 1 calc R U
C7 C 0.1901(3) 0.7172(3) 0.51532(14) 0.0201(6) Uani 1 1 d . .
C8 C 0.1783(4) 0.7930(3) 0.56691(15) 0.0265(6) Uani 1 1 d . .
H8 H 0.1195 0.8828 0.5606 0.032 Uiso 1 1 calc R U
C9 C 0.2523(4) 0.7371(3) 0.62713(16) 0.0329(7) Uani 1 1 d . .
H9 H 0.2432 0.7883 0.6621 0.039 Uiso 1 1 calc R U
C10 C 0.3393(4) 0.6071(3) 0.63645(15) 0.0296(7) Uani 1 1 d . .
H10 H 0.3918 0.5704 0.6774 0.035 Uiso 1 1 calc R U
C11 C 0.3506(4) 0.5296(3) 0.58612(15) 0.0284(7) Uani 1 1 d . .
H11 H 0.4084 0.4394 0.5932 0.034 Uiso 1 1 calc R U
C12 C 0.2767(3) 0.5846(3) 0.52533(15) 0.0239(6) Uani 1 1 d . .
H12 H 0.2850 0.5324 0.4908 0.029 Uiso 1 1 calc R U
C13 C -0.1085(3) 0.8134(3) 0.44269(14) 0.0188(5) Uani 1 1 d . .
C14 C -0.1910(3) 0.8683(3) 0.38338(15) 0.0251(6) Uani 1 1 d . .
H14 H -0.1345 0.8870 0.3419 0.030 Uiso 1 1 calc R U
C15 C -0.3563(4) 0.8954(3) 0.38558(16) 0.0290(7) Uani 1 1 d . .
H15 H -0.4121 0.9322 0.3454 0.035 Uiso 1 1 calc R U
C16 C -0.4394(4) 0.8691(3) 0.44577(17) 0.0285(7) Uani 1 1 d . .
H16 H -0.5517 0.8902 0.4470 0.034 Uiso 1 1 calc R U
C17 C -0.3590(4) 0.8118(3) 0.50437(16) 0.0277(7) Uani 1 1 d . .
H17 H -0.4164 0.7914 0.5456 0.033 Uiso 1 1 calc R U
C18 C -0.1942(3) 0.7844(3) 0.50265(15) 0.0234(6) Uani 1 1 d . .
H18 H -0.1396 0.7455 0.5429 0.028 Uiso 1 1 calc R U
C19 C 0.3022(3) 0.4387(3) 0.23051(14) 0.0211(6) Uani 1 1 d . .
C20 C 0.2922(3) 0.3008(3) 0.22906(14) 0.0209(6) Uani 1 1 d . .
C24 C 0.3569(3) 0.1693(3) 0.13517(14) 0.0220(6) Uani 1 1 d . .
C25 C 0.4595(3) 0.0499(3) 0.15610(14) 0.0240(6) Uani 1 1 d . .
C26 C 0.4632(3) -0.0634(3) 0.12528(15) 0.0247(6) Uani 1 1 d . .
C27 C 0.3656(4) -0.0611(3) 0.07179(14) 0.0259(6) Uani 1 1 d . .
C28 C 0.2654(4) 0.0602(3) 0.05001(15) 0.0260(6) Uani 1 1 d . .
C29 C 0.2612(4) 0.1745(3) 0.08063(14) 0.0254(6) Uani 1 1 d . .
C30 C 0.3741(4) -0.1876(3) 0.03983(14) 0.0269(6) Uani 1 1 d . .
C31 C 0.2211(4) -0.3465(3) 0.00504(16) 0.0347(7) Uani 1 1 d . .
H31A H 0.1246 -0.3900 0.0228 0.042 Uiso 1 1 calc R U
H31B H 0.3147 -0.4148 0.0191 0.042 Uiso 1 1 calc R U
C32 C 0.2169(4) -0.3114(3) -0.07030(15) 0.0277(6) Uani 1 1 d . .
H32A H 0.3150 -0.2711 -0.0885 0.033 Uiso 1 1 calc R U
H32B H 0.1249 -0.2415 -0.0847 0.033 Uiso 1 1 calc R U
C33 C 0.2030(4) -0.4450(3) -0.09751(16) 0.0289(7) Uani 1 1 d . .
H33A H 0.3043 -0.5069 -0.0904 0.035 Uiso 1 1 calc R U
H33B H 0.1182 -0.4952 -0.0720 0.035 Uiso 1 1 calc R U
C34 C 0.1656(4) -0.4139(3) -0.17152(16) 0.0322(7) Uani 1 1 d . .
H34A H 0.2382 -0.3485 -0.1958 0.039 Uiso 1 1 calc R U
H34B H 0.0556 -0.3672 -0.1774 0.039 Uiso 1 1 calc R U
C35 C 0.1817(4) -0.5452(3) -0.20290(15) 0.0298(7) Uani 1 1 d . .
H35A H 0.1503 -0.5166 -0.2502 0.036 Uiso 1 1 calc R U
H35B H 0.2951 -0.5836 -0.2026 0.036 Uiso 1 1 calc R U
C36 C 0.0839(4) -0.6617(3) -0.16877(15) 0.0276(6) Uani 1 1 d . .
H36A H -0.0275 -0.6219 -0.1629 0.033 Uiso 1 1 calc R U
H36B H 0.1265 -0.7023 -0.1238 0.033 Uiso 1 1 calc R U
C37 C 0.0874(4) -0.7774(3) -0.20933(15) 0.0280(6) Uani 1 1 d . .
H37A H 0.0367 -0.7378 -0.2528 0.034 Uiso 1 1 calc R U
H37B H 0.1994 -0.8109 -0.2186 0.034 Uiso 1 1 calc R U
C38 C 0.0036(5) -0.8999(4) -0.17434(18) 0.0466(9) Uani 1 1 d . .
H38A H -0.1080 -0.8681 -0.1658 0.056 Uiso 1 1 calc R U
H38B H 0.0550 -0.9415 -0.1318 0.056 Uiso 1 1 calc R U
H38C H 0.0097 -0.9695 -0.2028 0.056 Uiso 1 1 calc R U

loop_
_atom_site_aniso_label
_atom_site_aniso_U_11
_atom_site_aniso_U_22
_atom_site_aniso_U_33
_atom_site_aniso_U_23
_atom_site_aniso_U_13
_atom_site_aniso_U_12
I20 0.02132(14) 0.01782(13) 0.02381(14) -0.00598(9) 0.00246(9) -0.00016(8)
P1 0.0141(4) 0.0172(4) 0.0208(4) -0.0060(3) 0.0011(3) 0.0003(3)
F25 0.0296(10) 0.0342(10) 0.0332(10) -0.0144(8) -0.0079(8) 0.0047(8)
F26 0.0316(10) 0.0261(9) 0.0373(10) -0.0108(7) -0.0049(8) 0.0064(7)
F28 0.0405(11) 0.0424(11) 0.0312(10) -0.0142(8) -0.0125(8) -0.0031(9)
F29 0.0297(10) 0.0334(10) 0.0333(10) -0.0080(7) -0.0047(8) 0.0054(8)
O1 0.0210(10) 0.0181(10) 0.0257(10) -0.0062(8) 0.0008(8) -0.0019(8)
O30 0.0343(13) 0.0334(12) 0.0365(12) -0.0154(10) 0.0072(10) -0.0036(10)
O31 0.0320(12) 0.0346(12) 0.0321(11) -0.0165(9) 0.0020(9) -0.0076(9)
N21 0.0264(13) 0.0226(12) 0.0196(12) -0.0078(9) 0.0033(10) -0.0002(10)
N22 0.0280(14) 0.0247(13) 0.0270(13) -0.0069(10) 0.0041(10) -0.0019(10)
N23 0.0260(14) 0.0251(13) 0.0238(13) -0.0082(10) 0.0042(10) 0.0005(10)
C1 0.0174(14) 0.0243(14) 0.0211(14) -0.0056(11) -0.0016(11) 0.0058(11)
C2 0.0209(14) 0.0183(13) 0.0259(14) -0.0061(11) -0.0009(11) -0.0010(11)
C3 0.0169(14) 0.0223(14) 0.0218(14) -0.0049(11) 0.0043(11) -0.0003(11)
C4 0.0170(13) 0.0182(13) 0.0201(13) -0.0049(10) 0.0006(11) 0.0022(10)
C5 0.0160(14) 0.0248(15) 0.0250(15) -0.0047(11) -0.0008(11) 0.0005(11)
C6 0.0177(14) 0.0238(14) 0.0236(14) -0.0042(11) 0.0063(11) -0.0002(11)
C7 0.0116(13) 0.0234(14) 0.0249(14) -0.0041(11) 0.0004(10) -0.0021(10)
C8 0.0254(16) 0.0238(15) 0.0301(16) -0.0076(12) -0.0040(12) 0.0035(12)
C9 0.0368(19) 0.0353(17) 0.0280(16) -0.0121(13) -0.0011(14) -0.0007(14)
C10 0.0197(15) 0.0395(18) 0.0262(15) 0.0006(13) -0.0018(12) -0.0017(13)
C11 0.0193(15) 0.0264(15) 0.0349(17) 0.0008(12) 0.0013(12) 0.0036(12)
C12 0.0189(14) 0.0225(14) 0.0292(15) -0.0054(11) 0.0026(12) 0.0011(11)
C13 0.0155(14) 0.0162(13) 0.0262(14) -0.0093(10) -0.0001(11) 0.0012(10)
C14 0.0215(15) 0.0296(15) 0.0253(15) -0.0095(12) 0.0000(12) -0.0009(12)
C15 0.0191(15) 0.0328(17) 0.0374(17) -0.0128(13) -0.0088(13) 0.0004(12)
C16 0.0156(15) 0.0281(16) 0.0452(19) -0.0159(13) -0.0017(13) -0.0004(12)
C17 0.0209(16) 0.0284(16) 0.0355(17) -0.0109(13) 0.0086(13) -0.0057(12)
C18 0.0213(15) 0.0204(14) 0.0284(15) -0.0051(11) -0.0004(12) -0.0021(11)
C19 0.0187(14) 0.0216(14) 0.0227(14) -0.0049(11) 0.0029(11) -0.0013(11)
C20 0.0177(14) 0.0255(14) 0.0198(13) -0.0070(11) 0.0031(11) -0.0006(11)
C24 0.0208(15) 0.0241(14) 0.0222(14) -0.0093(11) 0.0045(11) -0.0014(11)
C25 0.0189(15) 0.0320(16) 0.0222(14) -0.0093(12) -0.0001(11) -0.0007(12)
C26 0.0221(15) 0.0225(14) 0.0293(16) -0.0072(12) 0.0020(12) 0.0014(11)
C27 0.0247(16) 0.0290(16) 0.0257(15) -0.0103(12) 0.0062(12) -0.0043(12)
C28 0.0226(16) 0.0350(17) 0.0213(14) -0.0067(12) -0.0006(12) -0.0046(13)
C29 0.0232(15) 0.0268(15) 0.0246(15) -0.0049(12) 0.0037(12) 0.0015(12)
C30 0.0295(17) 0.0288(16) 0.0230(15) -0.0074(12) 0.0048(12) -0.0038(13)
C31 0.041(2) 0.0316(17) 0.0357(18) -0.0138(13) 0.0042(15) -0.0123(14)
C32 0.0250(16) 0.0279(16) 0.0310(16) -0.0085(12) 0.0005(12) -0.0018(12)
C33 0.0285(17) 0.0304(16) 0.0300(16) -0.0108(13) 0.0035(13) -0.0059(13)
C34 0.0352(19) 0.0295(17) 0.0325(17) -0.0083(13) -0.0032(14) -0.0011(14)
C35 0.0339(18) 0.0313(16) 0.0260(15) -0.0096(12) -0.0008(13) -0.0045(13)
C36 0.0248(16) 0.0345(17) 0.0236(15) -0.0088(12) -0.0018(12) 0.0012(13)
C37 0.0247(16) 0.0335(17) 0.0270(15) -0.0092(12) -0.0043(12) -0.0008(13)
C38 0.063(3) 0.042(2) 0.0377(19) -0.0088(15) -0.0008(18) -0.0174(18)

loop_
_atom_type_symbol
_atom_type_description
_atom_type_scat_dispersion_real
_atom_type_scat_dispersion_imag
_atom_type_scat_source
C C 0.0033 0.0016
;
International Tables for Crystallography
(Vol. C, Tables 4.2.6.8 and 6.1.1.4)
;
H H 0.0000 0.0000
;
International Tables for Crystallography
(Vol. C, Table 6.1.1.4)
;
F F 0.0171 0.0103
;
International Tables for Crystallography
(Vol. C, Tables 4.2.6.8 and 6.1.1.4)
;
I I -0.4742 1.8119
;
International Tables for Crystallography
(Vol. C, Tables 4.2.6.8 and 6.1.1.4)
;
N N 0.0061 0.0033
;
International Tables for Crystallography
(Vol. C, Tables 4.2.6.8 and 6.1.1.4)
;
O O 0.0106 0.0060
;
International Tables for Crystallography
(Vol. C, Tables 4.2.6.8 and 6.1.1.4)
;
P P 0.1023 0.0942
;
International Tables for Crystallography
(Vol. C, Tables 4.2.6.8 and 6.1.1.4)
;

loop_
_geom_angle_atom_site_label_1
_geom_angle_atom_site_label_2
_geom_angle_atom_site_label_3
_geom_angle
O1 P1 C4 111.62(12)
O1 P1 C13 111.41(12)
C4 P1 C13 106.09(12)
O1 P1 C7 111.08(12)
C4 P1 C7 107.17(13)
C13 P1 C7 109.25(13)
C30 O31 C31 116.1(2)
N22 N21 C20 110.8(2)
N22 N21 C24 119.8(2)
C20 N21 C24 129.2(2)
N23 N22 N21 107.0(2)
N22 N23 C19 109.6(2)
C6 C1 C2 119.5(2)
C6 C1 C19 119.1(2)
C2 C1 C19 121.3(3)
C3 C2 C1 120.4(2)
C3 C2 H2 119.8
C1 C2 H2 119.8
C2 C3 C4 120.1(2)
C2 C3 H3 120.0
C4 C3 H3 120.0
C5 C4 C3 119.3(2)
C5 C4 P1 118.9(2)
C3 C4 P1 121.8(2)
C6 C5 C4 120.5(3)
C6 C5 H5 119.7
C4 C5 H5 119.7
C5 C6 C1 120.2(3)
C5 C6 H6 119.9
C1 C6 H6 119.9
C12 C7 C8 119.4(3)
C12 C7 P1 122.5(2)
C8 C7 P1 117.9(2)
C9 C8 C7 120.1(3)
C9 C8 H8 120.0
C7 C8 H8 120.0
C10 C9 C8 120.3(3)
C10 C9 H9 119.9
C8 C9 H9 119.9
C9 C10 C11 120.4(3)
C9 C10 H10 119.8
C11 C10 H10 119.8
C10 C11 C12 119.9(3)
C10 C11 H11 120.1
C12 C11 H11 120.1
C11 C12 C7 119.9(3)
C11 C12 H12 120.0
C7 C12 H12 120.0
C18 C13 C14 119.0(3)
C18 C13 P1 124.7(2)
C14 C13 P1 116.0(2)
C15 C14 C13 119.8(3)
C15 C14 H14 120.1
C13 C14 H14 120.1
C14 C15 C16 120.5(3)
C14 C15 H15 119.8
C16 C15 H15 119.8
C17 C16 C15 120.0(3)
C17 C16 H16 120.0
C15 C16 H16 120.0
C16 C17 C18 119.9(3)
C16 C17 H17 120.1
C18 C17 H17 120.1
C17 C18 C13 120.8(3)
C17 C18 H18 119.6
C13 C18 H18 119.6
C20 C19 N23 108.3(2)
C20 C19 C1 131.5(3)
N23 C19 C1 120.1(2)
N21 C20 C19 104.2(2)
N21 C20 I20 124.4(2)
C19 C20 I20 131.2(2)
C25 C24 C29 118.2(3)
C25 C24 N21 121.8(3)
C29 C24 N21 120.0(3)
F25 C25 C24 119.6(2)
F25 C25 C26 119.6(3)
C24 C25 C26 120.8(3)
F26 C26 C25 118.6(3)
F26 C26 C27 119.8(3)
C25 C26 C27 121.6(3)
C28 C27 C26 117.3(3)
C28 C27 C30 123.1(3)
C26 C27 C30 119.6(3)
F28 C28 C27 120.7(3)
F28 C28 C29 117.9(3)
C27 C28 C29 121.4(3)
F29 C29 C28 119.7(3)
F29 C29 C24 119.7(3)
C28 C29 C24 120.5(3)
O30 C30 O31 126.9(3)
O30 C30 C27 122.5(3)
O31 C30 C27 110.6(2)
O31 C31 C32 111.5(3)
O31 C31 H31A 109.3
C32 C31 H31A 109.3
O31 C31 H31B 109.3
C32 C31 H31B 109.3
H31A C31 H31B 108.0
C31 C32 C33 109.6(2)
C31 C32 H32A 109.8
C33 C32 H32A 109.8
C31 C32 H32B 109.8
C33 C32 H32B 109.8
H32A C32 H32B 108.2
C34 C33 C32 112.5(3)
C34 C33 H33A 109.1
C32 C33 H33A 109.1
C34 C33 H33B 109.1
C32 C33 H33B 109.1
H33A C33 H33B 107.8
C33 C34 C35 113.5(3)
C33 C34 H34A 108.9
C35 C34 H34A 108.9
C33 C34 H34B 108.9
C35 C34 H34B 108.9
H34A C34 H34B 107.7
C36 C35 C34 115.9(3)
C36 C35 H35A 108.3
C34 C35 H35A 108.3
C36 C35 H35B 108.3
C34 C35 H35B 108.3
H35A C35 H35B 107.4
C35 C36 C37 112.1(2)
C35 C36 H36A 109.2
C37 C36 H36A 109.2
C35 C36 H36B 109.2
C37 C36 H36B 109.2
H36A C36 H36B 107.9
C38 C37 C36 113.5(3)
C38 C37 H37A 108.9
C36 C37 H37A 108.9
C38 C37 H37B 108.9
C36 C37 H37B 108.9
H37A C37 H37B 107.7
C37 C38 H38A 109.5
C37 C38 H38B 109.5
H38A C38 H38B 109.5
C37 C38 H38C 109.5
H38A C38 H38C 109.5
H38B C38 H38C 109.5

loop_
_geom_bond_atom_site_label_1
_geom_bond_atom_site_label_2
_geom_bond_distance
I20 C20 2.084(3)
P1 O1 1.4966(19)
P1 C4 1.806(3)
P1 C13 1.810(3)
P1 C7 1.810(3)
F25 C25 1.349(3)
F26 C26 1.341(3)
F28 C28 1.341(3)
F29 C29 1.338(3)
O30 C30 1.211(4)
O31 C30 1.328(4)
O31 C31 1.478(4)
N21 N22 1.370(3)
N21 C20 1.377(4)
N21 C24 1.423(4)
N22 N23 1.309(3)
N23 C19 1.387(4)
C1 C6 1.402(4)
C1 C2 1.403(4)
C1 C19 1.480(4)
C2 C3 1.395(4)
C2 H2 0.9500
C3 C4 1.407(4)
C3 H3 0.9500
C4 C5 1.404(4)
C5 C6 1.391(4)
C5 H5 0.9500
C6 H6 0.9500
C7 C12 1.402(4)
C7 C8 1.404(4)
C8 C9 1.387(4)
C8 H8 0.9500
C9 C10 1.383(4)
C9 H9 0.9500
C10 C11 1.393(4)
C10 H10 0.9500
C11 C12 1.395(4)
C11 H11 0.9500
C12 H12 0.9500
C13 C18 1.391(4)
C13 C14 1.404(4)
C14 C15 1.395(4)
C14 H14 0.9500
C15 C16 1.382(5)
C15 H15 0.9500
C16 C17 1.388(5)
C16 H16 0.9500
C17 C18 1.391(4)
C17 H17 0.9500
C18 H18 0.9500
C19 C20 1.379(4)
C24 C25 1.383(4)
C24 C29 1.397(4)
C25 C26 1.386(4)
C26 C27 1.395(4)
C27 C28 1.388(4)
C27 C30 1.515(4)
C28 C29 1.392(4)
C31 C32 1.508(4)
C31 H31A 0.9900
C31 H31B 0.9900
C32 C33 1.550(4)
C32 H32A 0.9900
C32 H32B 0.9900
C33 C34 1.520(4)
C33 H33A 0.9900
C33 H33B 0.9900
C34 C35 1.547(4)
C34 H34A 0.9900
C34 H34B 0.9900
C35 C36 1.532(4)
C35 H35A 0.9900
C35 H35B 0.9900
C36 C37 1.537(4)
C36 H36A 0.9900
C36 H36B 0.9900
C37 C38 1.513(5)
C37 H37A 0.9900
C37 H37B 0.9900
C38 H38A 0.9800
C38 H38B 0.9800
C38 H38C 0.9800

loop_
_geom_torsion_atom_site_label_1
_geom_torsion_atom_site_label_2
_geom_torsion_atom_site_label_3
_geom_torsion_atom_site_label_4
_geom_torsion
C20 N21 N22 N23 0.7(3)
C24 N21 N22 N23 175.7(3)
N21 N22 N23 C19 -0.9(3)
C6 C1 C2 C3 -0.5(4)
C19 C1 C2 C3 -176.8(3)
C1 C2 C3 C4 0.2(4)
C2 C3 C4 C5 -0.1(4)
C2 C3 C4 P1 178.5(2)
O1 P1 C4 C5 17.6(3)
C13 P1 C4 C5 139.2(2)
C7 P1 C4 C5 -104.2(2)
O1 P1 C4 C3 -161.0(2)
C13 P1 C4 C3 -39.4(3)
C7 P1 C4 C3 77.2(2)
C3 C4 C5 C6 0.5(4)
P1 C4 C5 C6 -178.1(2)
C4 C5 C6 C1 -0.9(4)
C2 C1 C6 C5 0.9(4)
C19 C1 C6 C5 177.3(3)
O1 P1 C7 C12 -124.9(2)
C4 P1 C7 C12 -2.7(3)
C13 P1 C7 C12 111.8(2)
O1 P1 C7 C8 49.8(3)
C4 P1 C7 C8 172.0(2)
C13 P1 C7 C8 -73.5(2)
C12 C7 C8 C9 0.2(4)
P1 C7 C8 C9 -174.6(2)
C7 C8 C9 C10 0.6(5)
C8 C9 C10 C11 -1.5(5)
C9 C10 C11 C12 1.5(4)
C10 C11 C12 C7 -0.6(4)
C8 C7 C12 C11 -0.2(4)
P1 C7 C12 C11 174.3(2)
O1 P1 C13 C18 -112.5(2)
C4 P1 C13 C18 125.8(2)
C7 P1 C13 C18 10.6(3)
O1 P1 C13 C14 61.2(2)
C4 P1 C13 C14 -60.5(2)
C7 P1 C13 C14 -175.7(2)
C18 C13 C14 C15 1.2(4)
P1 C13 C14 C15 -172.8(2)
C13 C14 C15 C16 0.3(4)
C14 C15 C16 C17 -1.8(4)
C15 C16 C17 C18 1.7(4)
C16 C17 C18 C13 -0.2(4)
C14 C13 C18 C17 -1.3(4)
P1 C13 C18 C17 172.2(2)
N22 N23 C19 C20 0.8(3)
N22 N23 C19 C1 -178.7(3)
C6 C1 C19 C20 156.3(3)
C2 C1 C19 C20 -27.4(5)
C6 C1 C19 N23 -24.3(4)
C2 C1 C19 N23 152.0(3)
N22 N21 C20 C19 -0.2(3)
C24 N21 C20 C19 -174.6(3)
N22 N21 C20 I20 -175.72(19)
C24 N21 C20 I20 9.9(4)
N23 C19 C20 N21 -0.3(3)
C1 C19 C20 N21 179.1(3)
N23 C19 C20 I20 174.7(2)
C1 C19 C20 I20 -5.9(5)
N22 N21 C24 C25 115.5(3)
C20 N21 C24 C25 -70.5(4)
N22 N21 C24 C29 -62.7(4)
C20 N21 C24 C29 111.2(3)
C29 C24 C25 F25 178.4(3)
N21 C24 C25 F25 0.1(4)
C29 C24 C25 C26 -2.2(4)
N21 C24 C25 C26 179.5(3)
F25 C25 C26 F26 1.8(4)
C24 C25 C26 F26 -177.6(2)
F25 C25 C26 C27 -179.9(3)
C24 C25 C26 C27 0.7(4)
F26 C26 C27 C28 179.0(3)
C25 C26 C27 C28 0.7(4)
F26 C26 C27 C30 -1.6(4)
C25 C26 C27 C30 -180.0(3)
C26 C27 C28 F28 177.4(3)
C30 C27 C28 F28 -1.9(4)
C26 C27 C28 C29 -0.6(4)
C30 C27 C28 C29 -179.9(3)
F28 C28 C29 F29 0.7(4)
C27 C28 C29 F29 178.7(3)
F28 C28 C29 C24 -179.0(3)
C27 C28 C29 C24 -0.9(5)
C25 C24 C29 F29 -177.3(2)
N21 C24 C29 F29 1.0(4)
C25 C24 C29 C28 2.3(4)
N21 C24 C29 C28 -179.3(3)
C31 O31 C30 O30 0.9(4)
C31 O31 C30 C27 -177.8(2)
C28 C27 C30 O30 132.0(3)
C26 C27 C30 O30 -47.3(4)
C28 C27 C30 O31 -49.2(4)
C26 C27 C30 O31 131.5(3)
C30 O31 C31 C32 -88.0(3)
O31 C31 C32 C33 -178.3(3)
C31 C32 C33 C34 168.7(3)
C32 C33 C34 C35 169.3(3)
C33 C34 C35 C36 55.3(4)
C34 C35 C36 C37 171.3(3)
C35 C36 C37 C38 175.1(3)
